data_4025883
loop_
_publ_author_name
'Runa Pal'
'Ronald J. Clark'
'Mariappan Manoharan'
'Igor V. Alabugin'

_publ_section_title
;
 Fast Oxy-Cope Rearrangements of Bis-alkynes: Competition with Central C-C
 Bond Fragmentation and Incorporation in Tunable Cascades Diverging from a
 Common Bis-allenic Intermediate
;
_journal_name_full 'Journal of Organic Chemistry'
_journal_page_first 8689
_journal_page_last 8692
_journal_paper_doi 10.1021/jo101838a
_journal_volume 75
_journal_year 2010
_chemical_formula_moiety 'C24 H30 O2 Si2'
_chemical_formula_sum 'C24 H30 O2 Si2'
_chemical_formula_weight 406.66
_chemical_name_systematic
; 
? 
;
_space_group_IT_number 15
_symmetry_cell_setting monoclinic
_symmetry_space_group_name_Hall '-C 2yc'
_symmetry_space_group_name_H-M 'C 1 2/c 1'
_atom_sites_solution_hydrogens geom
_atom_sites_solution_primary direct
_atom_sites_solution_secondary difmap
_audit_creation_method SHELXL-97
_cell_angle_alpha 90.00
_cell_angle_beta 90.882(2)
_cell_angle_gamma 90.00
_cell_formula_units_Z 8
_cell_length_a 42.448(6)
_cell_length_b 9.5441(13)
_cell_length_c 11.4778(16)
_cell_measurement_reflns_used 1512
_cell_measurement_temperature 100(2)
_cell_measurement_theta_max 19.13
_cell_measurement_theta_min 2.57
_cell_volume 4649.4(11)
_computing_cell_refinement 'Bruker SAINT'
_computing_data_collection 'Bruker APEX2'
_computing_data_reduction 'Bruker SAINT'
_computing_molecular_graphics 'Bruker SHELXTL'
_computing_publication_material 'Bruker SHELXTL'
_computing_structure_refinement 'SHELXL-97 (Sheldrick, 2008)'
_computing_structure_solution 'SHELXS-97 (Sheldrick, 2008)'
_diffrn_ambient_temperature 100(2)
_diffrn_measured_fraction_theta_full 0.920
_diffrn_measured_fraction_theta_max 0.920
_diffrn_measurement_device_type 'Bruker APEX-II CCD'
_diffrn_measurement_method '\f and \w scans'
_diffrn_radiation_monochromator graphite
_diffrn_radiation_source 'fine-focus sealed tube'
_diffrn_radiation_type MoK\a
_diffrn_radiation_wavelength 0.71073
_diffrn_reflns_av_R_equivalents 0.0310
_diffrn_reflns_av_sigmaI/netI 0.0436
_diffrn_reflns_limit_h_max 38
_diffrn_reflns_limit_h_min -39
_diffrn_reflns_limit_k_max 8
_diffrn_reflns_limit_k_min -8
_diffrn_reflns_limit_l_max 9
_diffrn_reflns_limit_l_min -7
_diffrn_reflns_number 3563
_diffrn_reflns_theta_full 19.19
_diffrn_reflns_theta_max 19.19
_diffrn_reflns_theta_min 1.92
_exptl_absorpt_coefficient_mu 0.169
_exptl_absorpt_correction_T_max 0.9883
_exptl_absorpt_correction_T_min 0.9356
_exptl_absorpt_correction_type empirical
_exptl_absorpt_process_details SADABS
_exptl_crystal_colour colorless
_exptl_crystal_density_diffrn 1.162
_exptl_crystal_density_method 'not measured'
_exptl_crystal_description long
_exptl_crystal_F_000 1744
_exptl_crystal_size_max 0.40
_exptl_crystal_size_mid 0.07
_exptl_crystal_size_min 0.07
_refine_diff_density_max 0.414
_refine_diff_density_min -0.343
_refine_diff_density_rms 0.051
_refine_ls_extinction_method none
_refine_ls_goodness_of_fit_ref 2.253
_refine_ls_hydrogen_treatment constr
_refine_ls_matrix_type full
_refine_ls_number_parameters 264
_refine_ls_number_reflns 1779
_refine_ls_number_restraints 0
_refine_ls_restrained_S_all 2.253
_refine_ls_R_factor_all 0.0861
_refine_ls_R_factor_gt 0.0588
_refine_ls_shift/su_max 0.000
_refine_ls_shift/su_mean 0.000
_refine_ls_structure_factor_coef Fsqd
_refine_ls_weighting_details 'calc w=1/[\s^2^(Fo^2^)+(0.0000P)^2^+0.0000P] where P=(Fo^2^+2Fc^2^)/3'
_refine_ls_weighting_scheme calc
_refine_ls_wR_factor_gt 0.0748
_refine_ls_wR_factor_ref 0.0790
_reflns_number_gt 1319
_reflns_number_total 1779
_reflns_threshold_expression >2sigma(I)
_cod_data_source_file jo101838a_si_002.cif
_cod_data_source_block igor80
_cod_depositor_comments
;
The following automatic conversions were performed:

'_symmetry_cell_setting' value 'Monoclinic' changed to 'monoclinic'
according to the built-in table from CIF Core dictionary named
'cif_core.dic' version 2.4.1 from 2010-06-29.

Automatic conversion script
Id: cif_fix_values 1646 2011-03-28 12:23:43Z adriana 
;
_cod_original_cell_volume 4649.5(11)
_cod_original_sg_symbol_Hall -C2yc
_cod_database_code 4025883

loop_
_symmetry_equiv_pos_as_xyz
'x, y, z'
'-x, y, -z+1/2'
'x+1/2, y+1/2, z'
'-x+1/2, y+1/2, -z+1/2'
'-x, -y, -z'
'x, -y, z-1/2'
'-x+1/2, -y+1/2, -z'
'x+1/2, -y+1/2, z-1/2'

loop_
_atom_site_label
_atom_site_type_symbol
_atom_site_fract_x
_atom_site_fract_y
_atom_site_fract_z
_atom_site_U_iso_or_equiv
_atom_site_adp_type
_atom_site_occupancy
_atom_site_symmetry_multiplicity
_atom_site_calc_flag
_atom_site_refinement_flags
_atom_site_disorder_assembly
_atom_site_disorder_group
Si1 Si 0.20239(4) 0.09584(16) 0.81295(17) 0.0404(6) Uani 1 1 d . . .
Si2 Si 0.16643(4) -0.29683(16) 0.8705(2) 0.0549(7) Uani 1 1 d . A .
C1 C 0.16175(16) -0.3466(6) 0.7158(7) 0.122(4) Uani 1 1 d . . .
H1A H 0.1395 -0.3382 0.6923 0.182 Uiso 1 1 calc R . .
H1B H 0.1687 -0.4437 0.7054 0.182 Uiso 1 1 calc R . .
H1C H 0.1745 -0.2845 0.6678 0.182 Uiso 1 1 calc R . .
C2 C 0.13967(17) -0.4021(7) 0.9636(8) 0.153(4) Uani 1 1 d . . .
H2A H 0.1185 -0.4038 0.9282 0.229 Uiso 1 1 calc R . .
H2B H 0.1387 -0.3598 1.0413 0.229 Uiso 1 1 calc R . .
H2C H 0.1477 -0.4980 0.9703 0.229 Uiso 1 1 calc R . .
C3 C 0.20751(12) -0.3248(5) 0.9210(7) 0.118(4) Uani 1 1 d . . .
H3A H 0.2113 -0.4253 0.9322 0.177 Uiso 1 1 calc R . .
H3B H 0.2110 -0.2755 0.9949 0.177 Uiso 1 1 calc R . .
H3C H 0.2220 -0.2885 0.8626 0.177 Uiso 1 1 calc R . .
C4 C 0.15469(11) -0.1113(6) 0.8939(5) 0.0321(16) Uani 1 1 d . . .
C5 C 0.12430(12) -0.0584(7) 0.9509(5) 0.0459(19) Uani 1 1 d . A .
H5 H 0.1233 -0.0830 1.0354 0.055 Uiso 1 1 calc R . .
C6 C 0.09411(14) -0.0953(7) 0.8840(7) 0.051(2) Uani 1 1 d . . .
C7 C 0.06417(13) -0.1205(6) 0.9468(7) 0.0307(16) Uani 1 1 d . A .
C8 C 0.06131(13) -0.1098(6) 1.0654(7) 0.0429(18) Uani 1 1 d . . .
H8 H 0.0792 -0.0848 1.1114 0.052 Uiso 1 1 calc R A .
C9 C 0.03309(16) -0.1343(6) 1.1196(6) 0.0514(19) Uani 1 1 d . A .
H9 H 0.0315 -0.1248 1.2017 0.062 Uiso 1 1 calc R . .
C10 C 0.00702(15) -0.1730(6) 1.0529(7) 0.049(2) Uani 1 1 d . . .
H10 H -0.0125 -0.1919 1.0890 0.059 Uiso 1 1 calc R A .
C11 C 0.00962(14) -0.1840(6) 0.9340(7) 0.0440(19) Uani 1 1 d . A .
H11 H -0.0082 -0.2110 0.8882 0.053 Uiso 1 1 calc R . .
C12 C 0.03739(15) -0.1568(5) 0.8809(5) 0.0350(17) Uani 1 1 d . . .
H12 H 0.0386 -0.1625 0.7985 0.042 Uiso 1 1 calc R A .
C13 C 0.23803(13) 0.0465(8) 0.8920(8) 0.173(5) Uani 1 1 d . A .
H13A H 0.2565 0.0786 0.8491 0.260 Uiso 1 1 calc R . .
H13B H 0.2388 -0.0557 0.9002 0.260 Uiso 1 1 calc R . .
H13C H 0.2381 0.0898 0.9694 0.260 Uiso 1 1 calc R . .
C14A C 0.1974(5) 0.149(3) 0.655(2) 0.063(3) Uani 0.256(7) 1 d P A 1
H14A H 0.1807 0.2195 0.6482 0.094 Uiso 0.256(7) 1 calc PR A 1
H14B H 0.1917 0.0666 0.6084 0.094 Uiso 0.256(7) 1 calc PR A 1
H14C H 0.2172 0.1882 0.6272 0.094 Uiso 0.256(7) 1 calc PR A 1
C14B C 0.20734(17) 0.0137(9) 0.6674(7) 0.063(3) Uani 0.744(7) 1 d P A 2
H14D H 0.1894 0.0387 0.6167 0.094 Uiso 0.744(7) 1 calc PR A 2
H14E H 0.2083 -0.0884 0.6761 0.094 Uiso 0.744(7) 1 calc PR A 2
H14F H 0.2269 0.0475 0.6328 0.094 Uiso 0.744(7) 1 calc PR A 2
C15 C 0.19934(19) 0.2866(6) 0.8227(9) 0.195(5) Uani 1 1 d . A .
H15A H 0.2071 0.3177 0.8992 0.293 Uiso 1 1 calc R . .
H15B H 0.1773 0.3147 0.8125 0.293 Uiso 1 1 calc R . .
H15C H 0.2120 0.3296 0.7615 0.293 Uiso 1 1 calc R . .
C16 C 0.16625(11) 0.0175(5) 0.8756(5) 0.0253(15) Uani 1 1 d . A .
C17 C 0.13802(12) 0.0920(6) 0.9299(5) 0.0435(18) Uani 1 1 d . . .
H17 H 0.1439 0.1400 1.0046 0.052 Uiso 1 1 calc R A .
C18 C 0.11878(15) 0.1870(7) 0.8487(7) 0.052(2) Uani 1 1 d . A .
C19 C 0.09351(12) 0.2738(6) 0.9021(7) 0.0332(17) Uani 1 1 d . . .
C20 C 0.08708(13) 0.2719(6) 1.0198(6) 0.0388(18) Uani 1 1 d . A .
H20 H 0.0977 0.2075 1.0698 0.047 Uiso 1 1 calc R . .
C21 C 0.06534(14) 0.3634(6) 1.0645(6) 0.0480(19) Uani 1 1 d . . .
H21 H 0.0612 0.3617 1.1456 0.058 Uiso 1 1 calc R A .
C22 C 0.04952(15) 0.4571(6) 0.9942(7) 0.057(2) Uani 1 1 d . A .
H22 H 0.0349 0.5209 1.0265 0.068 Uiso 1 1 calc R . .
C23 C 0.05514(15) 0.4576(6) 0.8757(7) 0.060(2) Uani 1 1 d . . .
H23 H 0.0439 0.5204 0.8262 0.072 Uiso 1 1 calc R A .
C24 C 0.07702(13) 0.3674(6) 0.8292(6) 0.0503(19) Uani 1 1 d . A .
H24 H 0.0809 0.3686 0.7479 0.060 Uiso 1 1 calc R . .
O1 O 0.09473(9) -0.1083(6) 0.7790(4) 0.096(2) Uani 1 1 d . A .
O2 O 0.12437(11) 0.1944(5) 0.7454(4) 0.0831(18) Uani 1 1 d . . .

loop_
_atom_site_aniso_label
_atom_site_aniso_U_11
_atom_site_aniso_U_22
_atom_site_aniso_U_33
_atom_site_aniso_U_23
_atom_site_aniso_U_13
_atom_site_aniso_U_12
Si1 0.0471(11) 0.0329(10) 0.0408(16) 0.0057(11) -0.0145(10) -0.0017(9)
Si2 0.0447(11) 0.0321(10) 0.087(2) 0.0106(13) -0.0294(12) -0.0045(9)
C1 0.175(8) 0.075(5) 0.113(8) -0.044(6) -0.079(7) 0.077(5)
C2 0.167(8) 0.079(6) 0.213(12) 0.045(7) 0.004(8) -0.064(6)
C3 0.086(5) 0.038(4) 0.226(11) -0.034(6) -0.104(6) 0.032(4)
C4 0.032(4) 0.047(4) 0.017(5) 0.012(4) -0.006(3) 0.005(3)
C5 0.029(4) 0.097(6) 0.012(5) 0.016(4) 0.001(4) 0.009(4)
C6 0.035(5) 0.089(5) 0.029(6) 0.002(5) -0.007(5) 0.020(4)
C7 0.033(5) 0.043(4) 0.016(6) 0.006(4) -0.003(4) 0.015(3)
C8 0.027(4) 0.078(5) 0.024(6) 0.004(4) -0.005(4) 0.002(4)
C9 0.049(4) 0.080(5) 0.025(5) -0.005(4) -0.003(5) 0.006(4)
C10 0.043(5) 0.069(5) 0.035(6) 0.001(4) 0.006(5) 0.000(4)
C11 0.035(5) 0.050(4) 0.047(7) -0.002(4) -0.003(4) -0.003(3)
C12 0.038(4) 0.039(4) 0.028(5) -0.008(4) -0.007(5) 0.013(3)
C13 0.057(5) 0.192(9) 0.270(13) 0.191(9) -0.047(7) -0.040(5)
C14A 0.055(6) 0.093(7) 0.041(7) 0.009(7) 0.010(5) 0.014(5)
C14B 0.055(6) 0.093(7) 0.041(7) 0.009(7) 0.010(5) 0.014(5)
C15 0.221(10) 0.025(5) 0.343(16) -0.014(8) 0.101(10) -0.027(6)
C16 0.036(4) 0.033(4) 0.007(4) -0.003(3) -0.009(3) 0.016(3)
C17 0.045(4) 0.073(5) 0.012(5) -0.015(4) -0.014(4) 0.022(4)
C18 0.053(5) 0.075(5) 0.028(6) -0.017(5) -0.020(5) 0.029(4)
C19 0.026(4) 0.036(4) 0.037(6) -0.005(4) -0.002(4) 0.013(3)
C20 0.039(4) 0.038(4) 0.040(6) -0.011(4) 0.003(4) 0.008(3)
C21 0.057(4) 0.034(4) 0.054(6) -0.007(4) 0.026(4) 0.003(4)
C22 0.067(5) 0.034(5) 0.070(8) 0.002(5) 0.026(5) 0.019(4)
C23 0.065(5) 0.053(5) 0.061(7) 0.016(5) 0.019(5) 0.032(4)
C24 0.049(4) 0.056(5) 0.046(6) 0.001(5) 0.003(4) 0.020(4)
O1 0.038(3) 0.228(6) 0.022(4) -0.010(4) -0.003(3) 0.003(3)
O2 0.096(4) 0.127(4) 0.026(4) -0.011(4) -0.016(3) 0.080(3)

loop_
_atom_type_symbol
_atom_type_description
_atom_type_scat_dispersion_real
_atom_type_scat_dispersion_imag
_atom_type_scat_source
C C 0.0033 0.0016 'International Tables Vol C Tables 4.2.6.8 and 6.1.1.4'
H H 0.0000 0.0000 'International Tables Vol C Tables 4.2.6.8 and 6.1.1.4'
O O 0.0106 0.0060 'International Tables Vol C Tables 4.2.6.8 and 6.1.1.4'
Si Si 0.0817 0.0704 'International Tables Vol C Tables 4.2.6.8 and 6.1.1.4'

loop_
_geom_angle_atom_site_label_1
_geom_angle_atom_site_label_2
_geom_angle_atom_site_label_3
_geom_angle
_geom_angle_site_symmetry_1
_geom_angle_site_symmetry_3
_geom_angle_publ_flag
C15 Si1 C13 106.7(4) . . ?
C15 Si1 C16 108.5(3) . . ?
C13 Si1 C16 112.8(3) . . ?
C15 Si1 C14B 118.9(4) . . ?
C13 Si1 C14B 103.6(4) . . ?
C16 Si1 C14B 106.4(3) . . ?
C15 Si1 C14A 77.6(9) . . ?
C13 Si1 C14A 129.0(7) . . ?
C16 Si1 C14A 113.4(7) . . ?
C1 Si2 C3 110.6(3) . . ?
C1 Si2 C4 111.0(3) . . ?
C3 Si2 C4 110.2(2) . . ?
C1 Si2 C2 110.8(3) . . ?
C3 Si2 C2 108.8(4) . . ?
C4 Si2 C2 105.2(3) . . ?
Si2 C1 H1A 109.5 . . ?
Si2 C1 H1B 109.5 . . ?
H1A C1 H1B 109.5 . . ?
Si2 C1 H1C 109.5 . . ?
H1A C1 H1C 109.5 . . ?
H1B C1 H1C 109.5 . . ?
Si2 C2 H2A 109.5 . . ?
Si2 C2 H2B 109.5 . . ?
H2A C2 H2B 109.5 . . ?
Si2 C2 H2C 109.5 . . ?
H2A C2 H2C 109.5 . . ?
H2B C2 H2C 109.5 . . ?
Si2 C3 H3A 109.5 . . ?
Si2 C3 H3B 109.5 . . ?
H3A C3 H3B 109.5 . . ?
Si2 C3 H3C 109.5 . . ?
H3A C3 H3C 109.5 . . ?
H3B C3 H3C 109.5 . . ?
C16 C4 C5 94.4(5) . . ?
C16 C4 Si2 138.6(4) . . ?
C5 C4 Si2 126.9(5) . . ?
C6 C5 C4 114.4(5) . . ?
C6 C5 C17 116.4(5) . . ?
C4 C5 C17 85.4(4) . . ?
C6 C5 H5 112.7 . . ?
C4 C5 H5 112.7 . . ?
C17 C5 H5 112.7 . . ?
O1 C6 C7 119.7(6) . . ?
O1 C6 C5 119.5(6) . . ?
C7 C6 C5 120.7(7) . . ?
C8 C7 C12 118.1(6) . . ?
C8 C7 C6 123.8(7) . . ?
C12 C7 C6 118.1(7) . . ?
C9 C8 C7 121.7(6) . . ?
C9 C8 H8 119.1 . . ?
C7 C8 H8 119.1 . . ?
C10 C9 C8 119.2(6) . . ?
C10 C9 H9 120.4 . . ?
C8 C9 H9 120.4 . . ?
C9 C10 C11 119.6(6) . . ?
C9 C10 H10 120.2 . . ?
C11 C10 H10 120.2 . . ?
C12 C11 C10 120.9(6) . . ?
C12 C11 H11 119.6 . . ?
C10 C11 H11 119.6 . . ?
C11 C12 C7 120.5(6) . . ?
C11 C12 H12 119.7 . . ?
C7 C12 H12 119.7 . . ?
Si1 C13 H13A 109.5 . . ?
Si1 C13 H13B 109.5 . . ?
H13A C13 H13B 109.5 . . ?
Si1 C13 H13C 109.5 . . ?
H13A C13 H13C 109.5 . . ?
H13B C13 H13C 109.5 . . ?
Si1 C14A H14A 109.5 . . ?
Si1 C14A H14B 109.5 . . ?
Si1 C14A H14C 109.5 . . ?
Si1 C14B H14D 109.5 . . ?
Si1 C14B H14E 109.5 . . ?
H14D C14B H14E 109.5 . . ?
Si1 C14B H14F 109.5 . . ?
H14D C14B H14F 109.5 . . ?
H14E C14B H14F 109.5 . . ?
Si1 C15 H15A 109.5 . . ?
Si1 C15 H15B 109.5 . . ?
H15A C15 H15B 109.5 . . ?
Si1 C15 H15C 109.5 . . ?
H15A C15 H15C 109.5 . . ?
H15B C15 H15C 109.5 . . ?
C4 C16 C17 94.1(5) . . ?
C4 C16 Si1 137.2(4) . . ?
C17 C16 Si1 128.6(4) . . ?
C18 C17 C16 116.2(5) . . ?
C18 C17 C5 116.1(5) . . ?
C16 C17 C5 86.1(4) . . ?
C18 C17 H17 112.0 . . ?
C16 C17 H17 112.0 . . ?
C5 C17 H17 112.0 . . ?
O2 C18 C19 121.4(7) . . ?
O2 C18 C17 121.3(6) . . ?
C19 C18 C17 117.3(7) . . ?
C20 C19 C24 119.1(6) . . ?
C20 C19 C18 123.2(6) . . ?
C24 C19 C18 117.5(7) . . ?
C21 C20 C19 120.0(6) . . ?
C21 C20 H20 120.0 . . ?
C19 C20 H20 120.0 . . ?
C22 C21 C20 121.3(6) . . ?
C22 C21 H21 119.3 . . ?
C20 C21 H21 119.3 . . ?
C21 C22 C23 119.3(6) . . ?
C21 C22 H22 120.3 . . ?
C23 C22 H22 120.3 . . ?
C24 C23 C22 120.3(6) . . ?
C24 C23 H23 119.8 . . ?
C22 C23 H23 119.8 . . ?
C23 C24 C19 119.9(6) . . ?
C23 C24 H24 120.0 . . ?
C19 C24 H24 120.0 . . ?

loop_
_geom_bond_atom_site_label_1
_geom_bond_atom_site_label_2
_geom_bond_distance
_geom_bond_site_symmetry_2
_geom_bond_publ_flag
Si1 C15 1.829(6) . ?
Si1 C13 1.814(5) . ?
Si1 C16 1.861(6) . ?
Si1 C14B 1.860(8) . ?
Si1 C14A 1.89(2) . ?
Si2 C1 1.845(7) . ?
Si2 C3 1.848(5) . ?
Si2 C4 1.860(5) . ?
Si2 C2 1.866(7) . ?
C1 H1A 0.9800 . ?
C1 H1B 0.9800 . ?
C1 H1C 0.9800 . ?
C2 H2A 0.9800 . ?
C2 H2B 0.9800 . ?
C2 H2C 0.9800 . ?
C3 H3A 0.9800 . ?
C3 H3B 0.9800 . ?
C3 H3C 0.9800 . ?
C4 C16 1.341(6) . ?
C4 C5 1.541(7) . ?
C5 C6 1.524(7) . ?
C5 C17 1.570(7) . ?
C5 H5 1.0000 . ?
C6 O1 1.213(7) . ?
C6 C7 1.490(8) . ?
C7 C8 1.373(7) . ?
C7 C12 1.399(6) . ?
C8 C9 1.378(7) . ?
C8 H8 0.9500 . ?
C9 C10 1.386(7) . ?
C9 H9 0.9500 . ?
C10 C11 1.375(8) . ?
C10 H10 0.9500 . ?
C11 C12 1.360(7) . ?
C11 H11 0.9500 . ?
C12 H12 0.9500 . ?
C13 H13A 0.9800 . ?
C13 H13B 0.9800 . ?
C13 H13C 0.9800 . ?
C14A H14A 0.9800 . ?
C14A H14B 0.9800 . ?
C14A H14C 0.9800 . ?
C14B H14D 0.9800 . ?
C14B H14E 0.9800 . ?
C14B H14F 0.9800 . ?
C15 H15A 0.9800 . ?
C15 H15B 0.9800 . ?
C15 H15C 0.9800 . ?
C16 C17 1.534(7) . ?
C17 C18 1.528(8) . ?
C17 H17 1.0000 . ?
C18 O2 1.215(7) . ?
C18 C19 1.494(8) . ?
C19 C20 1.383(7) . ?
C19 C24 1.404(7) . ?
C20 C21 1.375(7) . ?
C20 H20 0.9500 . ?
C21 C22 1.372(7) . ?
C21 H21 0.9500 . ?
C22 C23 1.384(8) . ?
C22 H22 0.9500 . ?
C23 C24 1.380(7) . ?
C23 H23 0.9500 . ?
C24 H24 0.9500 . ?

loop_
_geom_torsion_atom_site_label_1
_geom_torsion_atom_site_label_2
_geom_torsion_atom_site_label_3
_geom_torsion_atom_site_label_4
_geom_torsion
_geom_torsion_site_symmetry_1
_geom_torsion_site_symmetry_2
_geom_torsion_site_symmetry_3
_geom_torsion_site_symmetry_4
_geom_torsion_publ_flag
C1 Si2 C4 C16 -76.0(7) . . . . ?
C3 Si2 C4 C16 46.9(7) . . . . ?
C2 Si2 C4 C16 164.0(6) . . . . ?
C1 Si2 C4 C5 105.5(5) . . . . ?
C3 Si2 C4 C5 -131.6(5) . . . . ?
C2 Si2 C4 C5 -14.5(6) . . . . ?
C16 C4 C5 C6 116.7(6) . . . . ?
Si2 C4 C5 C6 -64.3(7) . . . . ?
C16 C4 C5 C17 -0.2(4) . . . . ?
Si2 C4 C5 C17 178.8(4) . . . . ?
C4 C5 C6 O1 -29.3(9) . . . . ?
C17 C5 C6 O1 68.0(9) . . . . ?
C4 C5 C6 C7 148.5(5) . . . . ?
C17 C5 C6 C7 -114.2(6) . . . . ?
O1 C6 C7 C8 179.3(7) . . . . ?
C5 C6 C7 C8 1.5(9) . . . . ?
O1 C6 C7 C12 -0.9(9) . . . . ?
C5 C6 C7 C12 -178.7(5) . . . . ?
C12 C7 C8 C9 0.3(9) . . . . ?
C6 C7 C8 C9 -179.9(6) . . . . ?
C7 C8 C9 C10 1.1(9) . . . . ?
C8 C9 C10 C11 -1.1(9) . . . . ?
C9 C10 C11 C12 -0.3(9) . . . . ?
C10 C11 C12 C7 1.7(9) . . . . ?
C8 C7 C12 C11 -1.7(8) . . . . ?
C6 C7 C12 C11 178.5(5) . . . . ?
C5 C4 C16 C17 0.3(4) . . . . ?
Si2 C4 C16 C17 -178.5(5) . . . . ?
C5 C4 C16 Si1 179.1(5) . . . . ?
Si2 C4 C16 Si1 0.4(10) . . . . ?
C15 Si1 C16 C4 -179.7(6) . . . . ?
C13 Si1 C16 C4 -61.7(7) . . . . ?
C14B Si1 C16 C4 51.3(7) . . . . ?
C14A Si1 C16 C4 96.2(11) . . . . ?
C15 Si1 C16 C17 -1.1(6) . . . . ?
C13 Si1 C16 C17 116.9(5) . . . . ?
C14B Si1 C16 C17 -130.2(5) . . . . ?
C14A Si1 C16 C17 -85.2(10) . . . . ?
C4 C16 C17 C18 -117.6(5) . . . . ?
Si1 C16 C17 C18 63.4(7) . . . . ?
C4 C16 C17 C5 -0.3(4) . . . . ?
Si1 C16 C17 C5 -179.3(4) . . . . ?
C6 C5 C17 C18 2.5(8) . . . . ?
C4 C5 C17 C18 117.5(6) . . . . ?
C6 C5 C17 C16 -114.8(5) . . . . ?
C4 C5 C17 C16 0.2(4) . . . . ?
C16 C17 C18 O2 5.1(10) . . . . ?
C5 C17 C18 O2 -93.9(9) . . . . ?
C16 C17 C18 C19 -173.0(5) . . . . ?
C5 C17 C18 C19 87.9(7) . . . . ?
O2 C18 C19 C20 -177.8(7) . . . . ?
C17 C18 C19 C20 0.3(9) . . . . ?
O2 C18 C19 C24 -1.8(10) . . . . ?
C17 C18 C19 C24 176.3(5) . . . . ?
C24 C19 C20 C21 -1.6(8) . . . . ?
C18 C19 C20 C21 174.4(5) . . . . ?
C19 C20 C21 C22 0.4(9) . . . . ?
C20 C21 C22 C23 1.2(9) . . . . ?
C21 C22 C23 C24 -1.7(10) . . . . ?
C22 C23 C24 C19 0.5(9) . . . . ?
C20 C19 C24 C23 1.2(8) . . . . ?
C18 C19 C24 C23 -175.0(5) . . . . ?
